data_1560804
loop_
_publ_author_name
'Xue, Peng-Hui'
'Zhang, Nan'
'Liu, Da'
'Zhang, Qing-Ran'
'Duan, Jing-Shi'
'Yu, Ya-Qin'
'Li, Jin-Yan'
'Cao, Shi-Jie'
'Zhao, Feng'
'Kang, Ning'
'Qiu, Feng'

_publ_section_title
;
 Cytotoxic and Anti-Inflammatory Sesquiterpenes from the Whole Plants of
 <i>Centipeda minima</i>.
;
_journal_issue 2
_journal_name_full 'Journal of natural products'
_journal_page_first 247
_journal_page_last 258
_journal_paper_doi 10.1021/acs.jnatprod.0c00884
_journal_volume 84
_journal_year 2021
_chemical_formula_moiety 'C20 H28 O5'
_chemical_formula_sum 'C20 H28 O5'
_chemical_formula_weight 348.42
_space_group_crystal_system orthorhombic
_space_group_IT_number 19
_space_group_name_Hall 'P 2ac 2ab'
_space_group_name_H-M_alt 'P 21 21 21'
_atom_sites_solution_hydrogens geom
_audit_creation_date 2020-06-06
_audit_creation_method
;
Olex2 1.3-alpha
(compiled 2020.05.22 svn.r1d9e7f8d for OlexSys, GUI svn.r6115)
;
_cell_angle_alpha 90
_cell_angle_beta 90
_cell_angle_gamma 90
_cell_formula_units_Z 4
_cell_length_a 7.9582(2)
_cell_length_b 23.6809(4)
_cell_length_c 10.0261(2)
_cell_measurement_reflns_used 6784
_cell_measurement_temperature 99.99(10)
_cell_measurement_theta_max 73.5200
_cell_measurement_theta_min 4.7530
_cell_volume 1889.49(7)
_computing_cell_refinement 'CrysAlisPro 1.171.38.43f (Rigaku OD, 2015)'
_computing_data_collection 'CrysAlisPro 1.171.38.43f (Rigaku OD, 2015)'
_computing_data_reduction 'CrysAlisPro 1.171.38.43f (Rigaku OD, 2015)'
_computing_molecular_graphics 'Olex2 1.3-alpha (Dolomanov et al., 2009)'
_computing_publication_material 'Olex2 1.3-alpha (Dolomanov et al., 2009)'
_computing_structure_refinement 'SHELXL 2018/3 (Sheldrick, 2015)'
_computing_structure_solution 'SHELXT 2018/2 (Sheldrick, 2018)'
_diffrn_ambient_environment N~2~
_diffrn_ambient_temperature 99.99(10)
_diffrn_detector 'CCD plate'
_diffrn_detector_area_resol_mean 5.2684
_diffrn_detector_type AtlasS2
_diffrn_measured_fraction_theta_full 0.998
_diffrn_measured_fraction_theta_max 0.980
_diffrn_measurement_details
;
List of Runs (angles in degrees, time in seconds):

  # Type    Start    End  Width  t~exp~   \w     \q     \k     \f   Frames
--------------------------------------------------------------------------
  1  \w    -69.00  32.00   1.00    1.00    --  -40.98  57.00 -30.00  101
  2  \w   -129.00  47.00   1.00    1.00    --  -40.98   0.00 120.00  176
  3  \w     34.00 121.00   1.00    1.00    --  106.95-125.00  60.00   87
  4  \w     31.00 135.00   1.00    1.00    --  106.95 -30.00   0.00  104
  5  \w     31.00 140.00   1.00    1.00    --  106.95 -77.00  30.00  109
  6  \w     79.00 178.00   1.00    1.00    --  106.95  30.00-180.00   99
  7  \w     24.00 101.00   1.00    1.00    --  106.95 -94.00 120.00   77
;
_diffrn_measurement_device 'four-circle diffractometer'
_diffrn_measurement_device_type 'SuperNova, Dual, Cu at zero, AtlasS2'
_diffrn_measurement_method '\w scans'
_diffrn_orient_matrix_type 'CrysAlisPro convention (1999,Acta A55,543-557)'
_diffrn_orient_matrix_UB_11 -0.0554732000
_diffrn_orient_matrix_UB_12 0.0415925000
_diffrn_orient_matrix_UB_13 -0.1096818000
_diffrn_orient_matrix_UB_21 0.0224497000
_diffrn_orient_matrix_UB_22 -0.0466089000
_diffrn_orient_matrix_UB_23 -0.1056599000
_diffrn_orient_matrix_UB_31 -0.1841623000
_diffrn_orient_matrix_UB_32 -0.0181794000
_diffrn_orient_matrix_UB_33 0.0199353000
_diffrn_radiation_monochromator mirror
_diffrn_radiation_probe x-ray
_diffrn_radiation_type 'Cu K\a'
_diffrn_radiation_wavelength 1.54184
_diffrn_reflns_av_R_equivalents 0.0220
_diffrn_reflns_av_unetI/netI 0.0254
_diffrn_reflns_Laue_measured_fraction_full 0.998
_diffrn_reflns_Laue_measured_fraction_max 0.980
_diffrn_reflns_limit_h_max 4
_diffrn_reflns_limit_h_min -9
_diffrn_reflns_limit_k_max 29
_diffrn_reflns_limit_k_min -29
_diffrn_reflns_limit_l_max 7
_diffrn_reflns_limit_l_min -12
_diffrn_reflns_number 8479
_diffrn_reflns_point_group_measured_fraction_full 0.996
_diffrn_reflns_point_group_measured_fraction_max 0.967
_diffrn_reflns_theta_full 67.684
_diffrn_reflns_theta_max 73.636
_diffrn_reflns_theta_min 3.733
_diffrn_source 'micro-focus sealed X-ray tube'
_diffrn_source_type 'SuperNova (Cu) X-ray Source'
_exptl_absorpt_coefficient_mu 0.706
_exptl_absorpt_correction_T_max 1.00000
_exptl_absorpt_correction_T_min 0.70759
_exptl_absorpt_correction_type multi-scan
_exptl_absorpt_process_details
;
CrysAlisPro 1.171.38.43f (Rigaku Oxford Diffraction, 2015)
Empirical absorption correction using spherical harmonics,
 implemented in SCALE3 ABSPACK scaling algorithm.
;
_exptl_crystal_colour colourless
_exptl_crystal_colour_primary colourless
_exptl_crystal_density_diffrn 1.225
_exptl_crystal_description block
_exptl_crystal_F_000 752
_exptl_crystal_size_max 0.14
_exptl_crystal_size_mid 0.13
_exptl_crystal_size_min 0.12
_refine_diff_density_max 0.154
_refine_diff_density_min -0.245
_refine_diff_density_rms 0.053
_refine_ls_abs_structure_details
;
 Flack x determined using 1427 quotients [(I+)-(I-)]/[(I+)+(I-)]
 (Parsons, Flack and Wagner, Acta Cryst. B69 (2013) 249-259).
;
_refine_ls_abs_structure_Flack 0.01(8)
_refine_ls_extinction_method none
_refine_ls_goodness_of_fit_ref 1.105
_refine_ls_hydrogen_treatment constr
_refine_ls_matrix_type full
_refine_ls_number_parameters 231
_refine_ls_number_reflns 3683
_refine_ls_number_restraints 0
_refine_ls_restrained_S_all 1.105
_refine_ls_R_factor_all 0.0366
_refine_ls_R_factor_gt 0.0350
_refine_ls_shift/su_max 0.000
_refine_ls_shift/su_mean 0.000
_refine_ls_structure_factor_coef Fsqd
_refine_ls_weighting_details 'w=1/[\s^2^(Fo^2^)+(0.0434P)^2^+0.4904P] where P=(Fo^2^+2Fc^2^)/3'
_refine_ls_weighting_scheme calc
_refine_ls_wR_factor_gt 0.0874
_refine_ls_wR_factor_ref 0.0881
_reflns_Friedel_coverage 0.709
_reflns_Friedel_fraction_full 0.993
_reflns_Friedel_fraction_max 0.948
_reflns_number_gt 3568
_reflns_number_total 3683
_reflns_threshold_expression 'I > 2\s(I)'
_cod_data_source_file np0c00884_si_002.cif
_cod_data_source_block 1635c-14
_cod_database_code 1560804
_shelx_shelxl_version_number 2018/3
_shelx_space_group_comment
;
The symmetry employed for this shelxl refinement is uniquely defined
by the following loop, which should always be used as a source of
symmetry information in preference to the above space-group names.
They are only intended as comments.
;
_reflns_odcompleteness_completeness 100.00
_reflns_odcompleteness_iscentric 1
_reflns_odcompleteness_theta 66.97
_olex2_refinement_description
;
1. Fixed Uiso
 At 1.2 times of:
  All C(H) groups, All C(H,H) groups
 At 1.5 times of:
  All C(H,H,H) groups
2.a Ternary CH refined with riding coordinates:
 C1(H1), C6(H6), C7(H7), C8(H8), C10(H10), C11(H11)
2.b Secondary CH2 refined with riding coordinates:
 C2(H2A,H2B), C3(H3A,H3B), C9(H9A,H9B)
2.c Aromatic/amide H refined with riding coordinates:
 C3'(H3')
2.d Idealised Me refined as rotating group:
 C13(H13A,H13B,H13C), C14(H14A,H14B,H14C), C15(H15A,H15B,H15C), C4'(H4'A,H4'B,
 H4'C), C5'(H5'A,H5'B,H5'C)
;
_olex2_submission_special_instructions 'No special instructions were received'
_oxdiff_exptl_absorpt_empirical_details
;
Empirical correction (ABSPACK) includes:
- Absorption correction using spherical harmonics
- Frame scaling
;
_oxdiff_exptl_absorpt_empirical_full_max 1.316
_oxdiff_exptl_absorpt_empirical_full_min 0.553

loop_
_space_group_symop_operation_xyz
'x, y, z'
'-x+1/2, -y, z+1/2'
'-x, y+1/2, -z+1/2'
'x+1/2, -y+1/2, -z'

loop_
_atom_site_label
_atom_site_type_symbol
_atom_site_fract_x
_atom_site_fract_y
_atom_site_fract_z
_atom_site_U_iso_or_equiv
_atom_site_adp_type
_atom_site_occupancy
_atom_site_site_symmetry_order
_atom_site_calc_flag
_atom_site_refinement_flags_posn
_atom_site_refinement_flags_adp
_atom_site_refinement_flags_occupancy
_atom_site_disorder_assembly
_atom_site_disorder_group
C1 C 0.4551(2) 0.41913(8) 0.1983(2) 0.0160(4) Uani 1 1 d . . . . .
H1 H 0.499166 0.387465 0.145983 0.019 Uiso 1 1 calc R U . . .
C2 C 0.3665(3) 0.45919(9) 0.0995(2) 0.0217(4) Uani 1 1 d . . . . .
H2A H 0.344365 0.495534 0.140539 0.026 Uiso 1 1 calc R U . . .
H2B H 0.434496 0.464922 0.020358 0.026 Uiso 1 1 calc R U . . .
C3 C 0.2023(3) 0.42893(10) 0.0649(2) 0.0251(5) Uani 1 1 d . . . . .
H3A H 0.111411 0.455892 0.054630 0.030 Uiso 1 1 calc R U . . .
H3B H 0.214012 0.407765 -0.017399 0.030 Uiso 1 1 calc R U . . .
C4 C 0.1681(2) 0.38962(9) 0.1808(2) 0.0182(4) Uani 1 1 d . . . . .
C5 C 0.3090(2) 0.39564(8) 0.28397(19) 0.0142(4) Uani 1 1 d . . . . .
C6 C 0.3394(2) 0.33822(8) 0.34897(19) 0.0144(4) Uani 1 1 d . . . . .
H6 H 0.230863 0.324236 0.381208 0.017 Uiso 1 1 calc R U . . .
C7 C 0.4670(3) 0.33150(8) 0.4630(2) 0.0152(4) Uani 1 1 d . . . . .
H7 H 0.513084 0.293259 0.455444 0.018 Uiso 1 1 calc R U . . .
C8 C 0.6181(3) 0.37181(8) 0.4732(2) 0.0180(4) Uani 1 1 d . . . . .
H8 H 0.707178 0.350745 0.518770 0.022 Uiso 1 1 calc R U . . .
C9 C 0.6993(3) 0.39928(9) 0.3528(2) 0.0215(4) Uani 1 1 d . . . . .
H9A H 0.728595 0.369397 0.290826 0.026 Uiso 1 1 calc R U . . .
H9B H 0.803852 0.416207 0.382393 0.026 Uiso 1 1 calc R U . . .
C10 C 0.6030(3) 0.44429(8) 0.2743(2) 0.0191(4) Uani 1 1 d . . . . .
H10 H 0.560194 0.472579 0.337043 0.023 Uiso 1 1 calc R U . . .
C11 C 0.3970(3) 0.33711(8) 0.6062(2) 0.0189(4) Uani 1 1 d . . . . .
H11 H 0.467281 0.312843 0.662383 0.023 Uiso 1 1 calc R U . . .
C12 C 0.4391(3) 0.39708(9) 0.6449(2) 0.0205(4) Uani 1 1 d . . . . .
C13 C 0.2159(3) 0.32048(11) 0.6357(2) 0.0292(5) Uani 1 1 d . . . . .
H13A H 0.194635 0.324110 0.729534 0.044 Uiso 1 1 calc R U . . .
H13B H 0.197702 0.282047 0.608820 0.044 Uiso 1 1 calc R U . . .
H13C H 0.141098 0.344791 0.587210 0.044 Uiso 1 1 calc R U . . .
C14 C 0.7264(3) 0.47321(9) 0.1781(2) 0.0272(5) Uani 1 1 d . . . . .
H14A H 0.821499 0.486971 0.227191 0.041 Uiso 1 1 calc R U . . .
H14B H 0.671209 0.504232 0.134695 0.041 Uiso 1 1 calc R U . . .
H14C H 0.763410 0.446500 0.112365 0.041 Uiso 1 1 calc R U . . .
C15 C 0.2372(3) 0.43918(8) 0.3837(2) 0.0170(4) Uani 1 1 d . . . . .
H15A H 0.144301 0.422762 0.430891 0.026 Uiso 1 1 calc R U . . .
H15B H 0.199632 0.472004 0.336063 0.026 Uiso 1 1 calc R U . . .
H15C H 0.323059 0.449822 0.446086 0.026 Uiso 1 1 calc R U . . .
C1' C 0.3308(3) 0.24892(8) 0.2353(2) 0.0172(4) Uani 1 1 d . . . . .
C2' C 0.3626(3) 0.22188(9) 0.1035(2) 0.0206(4) Uani 1 1 d . . . . .
C3' C 0.3612(3) 0.16594(9) 0.0872(2) 0.0270(5) Uani 1 1 d . . . . .
H3' H 0.376898 0.153629 -0.000026 0.032 Uiso 1 1 calc R U . . .
C4' C 0.3382(4) 0.12031(10) 0.1877(3) 0.0370(6) Uani 1 1 d . . . . .
H4'A H 0.229441 0.103457 0.176472 0.055 Uiso 1 1 calc R U . . .
H4'B H 0.346945 0.135970 0.275729 0.055 Uiso 1 1 calc R U . . .
H4'C H 0.423504 0.092096 0.175644 0.055 Uiso 1 1 calc R U . . .
C5' C 0.3932(4) 0.26108(10) -0.0136(2) 0.0324(6) Uani 1 1 d . . . . .
H5'A H 0.299031 0.286038 -0.023775 0.049 Uiso 1 1 calc R U . . .
H5'B H 0.407002 0.239188 -0.093479 0.049 Uiso 1 1 calc R U . . .
H5'C H 0.493051 0.282841 0.002189 0.049 Uiso 1 1 calc R U . . .
O1 O 0.04780(19) 0.35877(6) 0.19402(16) 0.0240(3) Uani 1 1 d . . . . .
O2 O 0.39081(18) 0.30230(5) 0.23733(14) 0.0160(3) Uani 1 1 d . . . . .
O3 O 0.2589(2) 0.22805(6) 0.32961(15) 0.0262(4) Uani 1 1 d . . . . .
O4 O 0.56454(19) 0.41655(6) 0.56601(15) 0.0204(3) Uani 1 1 d . . . . .
O5 O 0.3785(2) 0.42576(7) 0.73176(16) 0.0295(4) Uani 1 1 d . . . . .

loop_
_atom_site_aniso_label
_atom_site_aniso_U_11
_atom_site_aniso_U_22
_atom_site_aniso_U_33
_atom_site_aniso_U_23
_atom_site_aniso_U_13
_atom_site_aniso_U_12
C1 0.0164(9) 0.0160(8) 0.0157(10) 0.0019(7) 0.0022(8) 0.0000(8)
C2 0.0248(11) 0.0225(10) 0.0177(10) 0.0053(8) -0.0002(8) 0.0028(9)
C3 0.0247(11) 0.0309(11) 0.0197(11) 0.0050(9) -0.0047(9) 0.0025(9)
C4 0.0164(10) 0.0226(9) 0.0157(10) -0.0033(8) -0.0018(8) 0.0038(8)
C5 0.0122(9) 0.0157(8) 0.0147(10) -0.0001(7) -0.0012(7) 0.0006(7)
C6 0.0154(9) 0.0147(8) 0.0129(9) -0.0021(7) 0.0012(7) -0.0004(7)
C7 0.0151(9) 0.0151(8) 0.0155(10) 0.0011(7) -0.0011(8) 0.0014(7)
C8 0.0133(9) 0.0208(9) 0.0198(10) -0.0001(8) -0.0027(8) 0.0007(8)
C9 0.0133(10) 0.0263(10) 0.0249(11) 0.0035(9) -0.0005(8) -0.0018(8)
C10 0.0165(10) 0.0189(8) 0.0219(10) 0.0019(8) 0.0020(8) -0.0027(7)
C11 0.0205(10) 0.0212(9) 0.0150(10) 0.0019(8) -0.0011(8) 0.0003(8)
C12 0.0215(10) 0.0241(9) 0.0159(10) -0.0008(8) -0.0038(8) 0.0023(8)
C13 0.0282(12) 0.0407(12) 0.0186(11) 0.0005(10) 0.0046(10) -0.0098(10)
C14 0.0228(11) 0.0260(10) 0.0327(13) 0.0065(9) 0.0047(10) -0.0069(9)
C15 0.0162(10) 0.0178(9) 0.0171(10) -0.0011(7) 0.0005(8) 0.0032(8)
C1' 0.0174(10) 0.0152(9) 0.0189(10) -0.0013(8) 0.0008(8) -0.0026(7)
C2' 0.0193(11) 0.0220(10) 0.0205(11) -0.0052(8) 0.0027(8) -0.0012(8)
C3' 0.0303(12) 0.0261(11) 0.0244(12) -0.0093(9) 0.0091(10) -0.0035(10)
C4' 0.0514(16) 0.0216(10) 0.0379(15) -0.0065(10) 0.0219(13) -0.0050(11)
C5' 0.0489(16) 0.0300(12) 0.0184(11) -0.0036(9) 0.0070(11) 0.0026(11)
O1 0.0169(7) 0.0330(8) 0.0220(8) -0.0030(6) -0.0026(6) -0.0035(6)
O2 0.0187(7) 0.0143(6) 0.0152(7) -0.0025(5) 0.0028(6) -0.0020(5)
O3 0.0363(9) 0.0185(7) 0.0238(8) -0.0020(6) 0.0110(7) -0.0064(6)
O4 0.0211(8) 0.0206(7) 0.0195(7) -0.0030(6) -0.0042(6) -0.0033(6)
O5 0.0355(9) 0.0318(8) 0.0213(8) -0.0076(7) -0.0014(7) 0.0068(7)

loop_
_atom_type_symbol
_atom_type_description
_atom_type_scat_dispersion_real
_atom_type_scat_dispersion_imag
_atom_type_scat_source
C C 0.0181 0.0091 'International Tables Vol C Tables 4.2.6.8 and 6.1.1.4'
H H 0.0000 0.0000 'International Tables Vol C Tables 4.2.6.8 and 6.1.1.4'
O O 0.0492 0.0322 'International Tables Vol C Tables 4.2.6.8 and 6.1.1.4'

loop_
_geom_angle_atom_site_label_1
_geom_angle_atom_site_label_2
_geom_angle_atom_site_label_3
_geom_angle
_geom_angle_site_symmetry_1
_geom_angle_site_symmetry_3
_geom_angle_publ_flag
C2 C1 H1 106.9 . . ?
C2 C1 C5 103.53(16) . . ?
C5 C1 H1 106.9 . . ?
C10 C1 H1 106.9 . . ?
C10 C1 C2 115.71(16) . . ?
C10 C1 C5 116.29(16) . . ?
C1 C2 H2A 110.9 . . ?
C1 C2 H2B 110.9 . . ?
H2A C2 H2B 108.9 . . ?
C3 C2 C1 104.36(17) . . ?
C3 C2 H2A 110.9 . . ?
C3 C2 H2B 110.9 . . ?
C2 C3 H3A 110.6 . . ?
C2 C3 H3B 110.6 . . ?
H3A C3 H3B 108.8 . . ?
C4 C3 C2 105.50(17) . . ?
C4 C3 H3A 110.6 . . ?
C4 C3 H3B 110.6 . . ?
C3 C4 C5 109.25(17) . . ?
O1 C4 C3 126.63(19) . . ?
O1 C4 C5 124.10(19) . . ?
C4 C5 C1 102.03(15) . . ?
C4 C5 C15 103.19(15) . . ?
C6 C5 C1 115.95(15) . . ?
C6 C5 C4 108.73(16) . . ?
C6 C5 C15 112.11(16) . . ?
C15 C5 C1 113.37(16) . . ?
C5 C6 H6 107.6 . . ?
C5 C6 C7 120.95(15) . . ?
C7 C6 H6 107.6 . . ?
O2 C6 C5 103.60(14) . . ?
O2 C6 H6 107.6 . . ?
O2 C6 C7 108.89(15) . . ?
C6 C7 H7 106.6 . . ?
C6 C7 C8 120.10(16) . . ?
C6 C7 C11 116.35(17) . . ?
C8 C7 H7 106.6 . . ?
C8 C7 C11 99.57(16) . . ?
C11 C7 H7 106.6 . . ?
C7 C8 H8 106.3 . . ?
C9 C8 C7 123.11(18) . . ?
C9 C8 H8 106.3 . . ?
O4 C8 C7 105.21(16) . . ?
O4 C8 H8 106.3 . . ?
O4 C8 C9 108.52(16) . . ?
C8 C9 H9A 107.4 . . ?
C8 C9 H9B 107.4 . . ?
C8 C9 C10 119.64(17) . . ?
H9A C9 H9B 106.9 . . ?
C10 C9 H9A 107.4 . . ?
C10 C9 H9B 107.4 . . ?
C1 C10 C9 111.82(16) . . ?
C1 C10 H10 108.7 . . ?
C1 C10 C14 110.72(17) . . ?
C9 C10 H10 108.7 . . ?
C9 C10 C14 108.23(18) . . ?
C14 C10 H10 108.7 . . ?
C7 C11 H11 106.1 . . ?
C12 C11 C7 103.85(16) . . ?
C12 C11 H11 106.1 . . ?
C12 C11 C13 113.80(18) . . ?
C13 C11 C7 119.92(18) . . ?
C13 C11 H11 106.1 . . ?
O4 C12 C11 109.51(17) . . ?
O5 C12 C11 128.8(2) . . ?
O5 C12 O4 121.7(2) . . ?
C11 C13 H13A 109.5 . . ?
C11 C13 H13B 109.5 . . ?
C11 C13 H13C 109.5 . . ?
H13A C13 H13B 109.5 . . ?
H13A C13 H13C 109.5 . . ?
H13B C13 H13C 109.5 . . ?
C10 C14 H14A 109.5 . . ?
C10 C14 H14B 109.5 . . ?
C10 C14 H14C 109.5 . . ?
H14A C14 H14B 109.5 . . ?
H14A C14 H14C 109.5 . . ?
H14B C14 H14C 109.5 . . ?
C5 C15 H15A 109.5 . . ?
C5 C15 H15B 109.5 . . ?
C5 C15 H15C 109.5 . . ?
H15A C15 H15B 109.5 . . ?
H15A C15 H15C 109.5 . . ?
H15B C15 H15C 109.5 . . ?
O2 C1' C2' 110.80(17) . . ?
O3 C1' C2' 126.69(18) . . ?
O3 C1' O2 122.49(18) . . ?
C1' C2' C5' 116.80(17) . . ?
C3' C2' C1' 122.3(2) . . ?
C3' C2' C5' 120.9(2) . . ?
C2' C3' H3' 115.2 . . ?
C2' C3' C4' 129.7(2) . . ?
C4' C3' H3' 115.2 . . ?
C3' C4' H4'A 109.5 . . ?
C3' C4' H4'B 109.5 . . ?
C3' C4' H4'C 109.5 . . ?
H4'A C4' H4'B 109.5 . . ?
H4'A C4' H4'C 109.5 . . ?
H4'B C4' H4'C 109.5 . . ?
C2' C5' H5'A 109.5 . . ?
C2' C5' H5'B 109.5 . . ?
C2' C5' H5'C 109.5 . . ?
H5'A C5' H5'B 109.5 . . ?
H5'A C5' H5'C 109.5 . . ?
H5'B C5' H5'C 109.5 . . ?
C1' O2 C6 117.13(15) . . ?
C12 O4 C8 109.70(15) . . ?

loop_
_geom_bond_atom_site_label_1
_geom_bond_atom_site_label_2
_geom_bond_distance
_geom_bond_site_symmetry_2
_geom_bond_publ_flag
C1 H1 0.9800 . ?
C1 C2 1.542(3) . ?
C1 C5 1.549(3) . ?
C1 C10 1.523(3) . ?
C2 H2A 0.9700 . ?
C2 H2B 0.9700 . ?
C2 C3 1.530(3) . ?
C3 H3A 0.9700 . ?
C3 H3B 0.9700 . ?
C3 C4 1.514(3) . ?
C4 C5 1.532(3) . ?
C4 O1 1.212(3) . ?
C5 C6 1.527(3) . ?
C5 C15 1.546(3) . ?
C6 H6 0.9800 . ?
C6 C7 1.537(3) . ?
C6 O2 1.464(2) . ?
C7 H7 0.9800 . ?
C7 C8 1.539(3) . ?
C7 C11 1.546(3) . ?
C8 H8 0.9800 . ?
C8 C9 1.516(3) . ?
C8 O4 1.473(2) . ?
C9 H9A 0.9700 . ?
C9 H9B 0.9700 . ?
C9 C10 1.531(3) . ?
C10 H10 0.9800 . ?
C10 C14 1.537(3) . ?
C11 H11 0.9800 . ?
C11 C12 1.510(3) . ?
C11 C13 1.523(3) . ?
C12 O4 1.355(3) . ?
C12 O5 1.205(3) . ?
C13 H13A 0.9600 . ?
C13 H13B 0.9600 . ?
C13 H13C 0.9600 . ?
C14 H14A 0.9600 . ?
C14 H14B 0.9600 . ?
C14 H14C 0.9600 . ?
C15 H15A 0.9600 . ?
C15 H15B 0.9600 . ?
C15 H15C 0.9600 . ?
C1' C2' 1.490(3) . ?
C1' O2 1.352(2) . ?
C1' O3 1.211(3) . ?
C2' C3' 1.335(3) . ?
C2' C5' 1.517(3) . ?
C3' H3' 0.9300 . ?
C3' C4' 1.489(3) . ?
C4' H4'A 0.9600 . ?
C4' H4'B 0.9600 . ?
C4' H4'C 0.9600 . ?
C5' H5'A 0.9600 . ?
C5' H5'B 0.9600 . ?
C5' H5'C 0.9600 . ?

loop_
_geom_torsion_atom_site_label_1
_geom_torsion_atom_site_label_2
_geom_torsion_atom_site_label_3
_geom_torsion_atom_site_label_4
_geom_torsion
_geom_torsion_site_symmetry_1
_geom_torsion_site_symmetry_2
_geom_torsion_site_symmetry_3
_geom_torsion_site_symmetry_4
_geom_torsion_publ_flag
C1 C2 C3 C4 23.6(2) . . . . ?
C1 C5 C6 C7 69.4(2) . . . . ?
C1 C5 C6 O2 -52.8(2) . . . . ?
C2 C1 C5 C4 36.97(18) . . . . ?
C2 C1 C5 C6 154.94(16) . . . . ?
C2 C1 C5 C15 -73.28(19) . . . . ?
C2 C1 C10 C9 -171.06(17) . . . . ?
C2 C1 C10 C14 -50.3(2) . . . . ?
C2 C3 C4 C5 -0.2(2) . . . . ?
C2 C3 C4 O1 178.3(2) . . . . ?
C3 C4 C5 C1 -23.0(2) . . . . ?
C3 C4 C5 C6 -145.98(17) . . . . ?
C3 C4 C5 C15 94.84(18) . . . . ?
C4 C5 C6 C7 -176.40(17) . . . . ?
C4 C5 C6 O2 61.35(18) . . . . ?
C5 C1 C2 C3 -38.1(2) . . . . ?
C5 C1 C10 C9 67.1(2) . . . . ?
C5 C1 C10 C14 -172.12(17) . . . . ?
C5 C6 C7 C8 -27.5(3) . . . . ?
C5 C6 C7 C11 92.6(2) . . . . ?
C5 C6 O2 C1' -140.05(16) . . . . ?
C6 C7 C8 C9 -29.8(3) . . . . ?
C6 C7 C8 O4 95.0(2) . . . . ?
C6 C7 C11 C12 -98.85(19) . . . . ?
C6 C7 C11 C13 29.6(3) . . . . ?
C7 C6 O2 C1' 90.01(19) . . . . ?
C7 C8 C9 C10 68.7(3) . . . . ?
C7 C8 O4 C12 22.9(2) . . . . ?
C7 C11 C12 O4 -20.3(2) . . . . ?
C7 C11 C12 O5 160.7(2) . . . . ?
C8 C7 C11 C12 31.78(19) . . . . ?
C8 C7 C11 C13 160.19(19) . . . . ?
C8 C9 C10 C1 -69.5(2) . . . . ?
C8 C9 C10 C14 168.29(18) . . . . ?
C9 C8 O4 C12 156.42(16) . . . . ?
C10 C1 C2 C3 -166.49(18) . . . . ?
C10 C1 C5 C4 165.04(16) . . . . ?
C10 C1 C5 C6 -77.0(2) . . . . ?
C10 C1 C5 C15 54.8(2) . . . . ?
C11 C7 C8 C9 -157.96(18) . . . . ?
C11 C7 C8 O4 -33.18(18) . . . . ?
C11 C12 O4 C8 -1.5(2) . . . . ?
C13 C11 C12 O4 -152.35(18) . . . . ?
C13 C11 C12 O5 28.6(3) . . . . ?
C15 C5 C6 C7 -63.0(2) . . . . ?
C15 C5 C6 O2 174.80(15) . . . . ?
C1' C2' C3' C4' -3.2(4) . . . . ?
C2' C1' O2 C6 167.81(16) . . . . ?
C5' C2' C3' C4' 178.3(3) . . . . ?
O1 C4 C5 C1 158.50(19) . . . . ?
O1 C4 C5 C6 35.5(3) . . . . ?
O1 C4 C5 C15 -83.7(2) . . . . ?
O2 C6 C7 C8 92.15(19) . . . . ?
O2 C6 C7 C11 -147.74(16) . . . . ?
O2 C1' C2' C3' 160.1(2) . . . . ?
O2 C1' C2' C5' -21.2(3) . . . . ?
O3 C1' C2' C3' -21.1(4) . . . . ?
O3 C1' C2' C5' 157.5(2) . . . . ?
O3 C1' O2 C6 -11.0(3) . . . . ?
O4 C8 C9 C10 -54.5(2) . . . . ?
O5 C12 O4 C8 177.64(19) . . . . ?
